data_1534845
loop_
_publ_author_name
'Shihada, A.-F.'
'Abushamleh, A.S.'
'Weller, F.'

_publ_section_title
;
 Crystal structures and Raman spectra of cis-(Sn Cl4 (H2 O)2). 2(H2 O),
 cis-(Sn Cl4 (H2 O)2) . 3(H2 O), (Sn2 Cl6 (O H)2 (H2 O)2) . 4(H2 O), and
 (HL) (Sn Cl5 (H2 O)). 2.5(H2 O)
 (L=3-acetyl-5-benzyl-1-phenyl-4,5-dihydro-1,2,4-triazine-6-one oxime, C18
 H18 N4 O2) loop
;
_journal_name_full 'Zeitschrift fuer Anorganische und Allgemeine Chemie'
_journal_page_first 841
_journal_page_last 847
_journal_volume 630
_journal_year 2004
_chemical_formula_sum 'Cl4 H8 O4 Sn'
_chemical_name_systematic '(Cl4 Sn (H2 O)2) (H2 O)2'
_space_group_IT_number 9
_symmetry_space_group_name_Hall 'C -2yc'
_symmetry_space_group_name_H-M 'C 1 c 1'
_cell_angle_alpha 90
_cell_angle_beta 93.787
_cell_angle_gamma 90
_cell_formula_units_Z 8
_cell_length_a 24.0253
_cell_length_b 6.728
_cell_length_c 11.6293
_cell_volume 1875.681
_citation_journal_id_ASTM ZAACAB
_cod_data_source_file Shihada_ZAACAB_2004_1339.cif
_cod_data_source_block H8Cl4O4Sn1
_cod_original_formula_sum 'H8 Cl4 O4 Sn1'
_cod_database_code 1534845

loop_
_symmetry_equiv_pos_as_xyz
x,y,z
x,-y,z+1/2
x+1/2,y+1/2,z
x+1/2,-y+1/2,z+1/2

loop_
_atom_site_label
_atom_site_type_symbol
_atom_site_fract_x
_atom_site_fract_y
_atom_site_fract_z
_atom_site_occupancy
_atom_site_U_iso_or_equiv
H9 H+1 0.733 0.102 0.959 1 0.0
O6 O-2 0.85071 0.1725 0.8862 1 0.0
O8 O-2 0.56552 0.1963 0.7137 1 0.0
Cl5 Cl-1 0.76428 0.79856 0.77703 1 0.0
O3 O-2 0.72129 0.5222 0.9694 1 0.0
H4 H+1 0.9042 0.017 0.44 1 0.0
H6 H+1 0.721 0.604 1.018 1 0.0
O2 O-2 0.93171 0.0812 0.4514 1 0.0
Cl2 Cl-1 0.97571 0.1891 0.71794 1 0.0
Cl7 Cl-1 0.64658 0.88415 0.93287 1 0.0
O4 O-2 0.61084 0.4578 0.8628 1 0.0
H3 H+1 0.9596 0.02 0.466 1 0.0
H1 H+1 0.9 0.413 0.352 1 0.0
H16 H+1 0.756 0.133 1.0686 1 0.0
Sn1 Sn+4 0.92665 0.3378 0.55689 1 0.0
H5 H+1 0.729 0.41 0.984 1 0.0
H15 H+1 0.5353 0.164 0.73 1 0.0
H10 H+1 0.844 0.164 0.8188 1 0.0
O5 O-2 0.75441 0.1584 1.0019 1 0.0
O1 O-2 0.88273 0.4504 0.4037 1 0.0
H7 H+1 0.59 0.507 0.904 1 0.0
Cl6 Cl-1 0.62915 0.73982 0.64478 1 0.0
Sn2 Sn+4 0.679738 0.62817 0.813632 1 0.0
H2 H+1 0.868 0.555 0.41 1 0.0
H12 H+1 0.54 0.42 0.559 1 0.0
H14 H+1 0.587 0.111 0.699 1 0.0
Cl1 Cl-1 0.83842 0.2186 0.60758 1 0.0
H8 H+1 0.597 0.371 0.824 1 0.0
H11 H+1 0.8214 0.156 0.912 1 0.0
Cl4 Cl-1 0.91619 0.65741 0.64253 1 0.0
O7 O-2 0.53103 0.4015 0.4925 1 0.0
Cl3 Cl-1 1.0105 0.42576 0.46926 1 0.0
Cl8 Cl-1 0.70843 0.32346 0.73106 1 0.0
H13 H+1 0.533 0.285 0.501 1 0.0
